data_4312238
loop_
_publ_author_name
'F. Albert Cotton'
'Carlos A. Murillo'
'Joseph H. Reibenspies'
'Dino Villagr\'an'
'Xiaoping Wang'
'Chad C. Wilkinson'

_publ_contact_author_address
;  Laboratory for Molecular Structure and Bonding
   Dept. of Chemistry
   Texas A&M University, PO Box  30012
   College Station, TX 77842-3012, USA
;
_publ_contact_author_email cotton@tamu.edu
_publ_contact_author_fax '(979) 845 9351'
_publ_contact_author_name 'F. A. Cotton'
_publ_contact_author_phone '(979) 845 4432'
_publ_section_title
;
 Paramagnetism at Ambient Temperature, Diamagnetism at Low Temperature in
 a Ru26+ Core: Structural Evidence for Zero-Field Splitting
;
_journal_name_full 'Inorganic Chemistry'
_journal_page_first 8373
_journal_page_last 8378
_journal_paper_doi 10.1021/ic048946n
_journal_volume 43
_journal_year 2004
_chemical_formula_moiety 'C28 H48 Cl2 N12 Ru2'
_chemical_formula_sum 'C28 H48 Cl2 N12 Ru2'
_chemical_formula_weight 825.82
_chemical_name_systematic
; 
 ? 
;
_space_group_IT_number 87
_symmetry_cell_setting tetragonal
_symmetry_space_group_name_Hall '-I 4'
_symmetry_space_group_name_H-M 'I 4/m'
_atom_sites_solution_hydrogens geom
_atom_sites_solution_primary direct
_atom_sites_solution_secondary difmap
_audit_creation_method SHELXL-97
_cell_angle_alpha 90.00
_cell_angle_beta 90.00
_cell_angle_gamma 90.00
_cell_formula_units_Z 2
_cell_length_a 9.9050(9)
_cell_length_b 9.9050(9)
_cell_length_c 15.8620(15)
_cell_measurement_reflns_used 4134
_cell_measurement_temperature 50(2)
_cell_measurement_theta_max 27.500
_cell_measurement_theta_min 2.424
_cell_volume 1556.2(2)
_computing_cell_refinement 'Bruker SMART'
_computing_data_collection 'Bruker SMART'
_computing_data_reduction 'Bruker SAINT'
_computing_molecular_graphics XP
_computing_structure_refinement 'SHELXL-97 (Sheldrick, 1997)'
_computing_structure_solution 'SHELXS-97 (Sheldrick, 1990)'
_diffrn_ambient_temperature 50(2)
_diffrn_measured_fraction_theta_full 0.990
_diffrn_measured_fraction_theta_max 0.990
_diffrn_measurement_device_type 'Bruker SMART'
_diffrn_measurement_method /w-scans
_diffrn_radiation_monochromator graphite
_diffrn_radiation_source 'fine-focus sealed tube'
_diffrn_radiation_type MoK\a
_diffrn_radiation_wavelength 0.71073
_diffrn_reflns_av_R_equivalents 0.0197
_diffrn_reflns_av_sigmaI/netI 0.0135
_diffrn_reflns_limit_h_max 10
_diffrn_reflns_limit_h_min -12
_diffrn_reflns_limit_k_max 12
_diffrn_reflns_limit_k_min -12
_diffrn_reflns_limit_l_max 16
_diffrn_reflns_limit_l_min -20
_diffrn_reflns_number 4788
_diffrn_reflns_theta_full 27.37
_diffrn_reflns_theta_max 27.37
_diffrn_reflns_theta_min 2.42
_exptl_absorpt_coefficient_mu 1.185
_exptl_absorpt_correction_T_max 0.6818
_exptl_absorpt_correction_T_min 0.6176
_exptl_absorpt_correction_type multi-scan
_exptl_absorpt_process_details SADABS
_exptl_crystal_colour green
_exptl_crystal_density_diffrn 1.762
_exptl_crystal_density_meas ?
_exptl_crystal_density_method .
_exptl_crystal_description block
_exptl_crystal_F_000 844
_exptl_crystal_size_max 0.45
_exptl_crystal_size_mid 0.40
_exptl_crystal_size_min 0.35
_refine_diff_density_max 0.671
_refine_diff_density_min -0.557
_refine_diff_density_rms 0.080
_refine_ls_extinction_method none
_refine_ls_goodness_of_fit_ref 1.071
_refine_ls_hydrogen_treatment mixed
_refine_ls_matrix_type full
_refine_ls_number_parameters 67
_refine_ls_number_reflns 917
_refine_ls_number_restraints 22
_refine_ls_restrained_S_all 1.253
_refine_ls_R_factor_all 0.0297
_refine_ls_R_factor_gt 0.0289
_refine_ls_shift/su_max 0.003
_refine_ls_shift/su_mean 0.001
_refine_ls_structure_factor_coef Fsqd
_refine_ls_weighting_details 'calc w=1/[\s^2^(Fo^2^)+(0.0264P)^2^+6.6072P] where P=(Fo^2^+2Fc^2^)/3'
_refine_ls_weighting_scheme calc
_refine_ls_wR_factor_gt 0.0693
_refine_ls_wR_factor_ref 0.0698
_reflns_number_gt 889
_reflns_number_total 917
_reflns_threshold_expression >2sigma(I)
_cod_data_source_file ic048946nsi20040802_060545_3.cif
_cod_data_source_block cmpd1_at_50K
_cod_depositor_comments
;
The following automatic conversions were performed:
'_symmetry_cell_setting' value 'Tetragonal' changed to 'tetragonal'
according to '/home/saulius/struct/CIF-dictionaries/cif_core.dic'
dictionary named 'cif_core.dic' version 2.4.1 from 2010-06-29.

Automatic conversion script
Id: cif_fix_enum 1527 2010-12-29 10:47:43Z saulius 
;
_cod_database_code 4312238

loop_
_symmetry_equiv_pos_as_xyz
'x, y, z'
'-x, -y, z'
'-y, x, z'
'y, -x, z'
'x+1/2, y+1/2, z+1/2'
'-x+1/2, -y+1/2, z+1/2'
'-y+1/2, x+1/2, z+1/2'
'y+1/2, -x+1/2, z+1/2'
'-x, -y, -z'
'x, y, -z'
'y, -x, -z'
'-y, x, -z'
'-x+1/2, -y+1/2, -z+1/2'
'x+1/2, y+1/2, -z+1/2'
'y+1/2, -x+1/2, -z+1/2'
'-y+1/2, x+1/2, -z+1/2'

loop_
_atom_site_label
_atom_site_type_symbol
_atom_site_fract_x
_atom_site_fract_y
_atom_site_fract_z
_atom_site_U_iso_or_equiv
_atom_site_adp_type
_atom_site_occupancy
_atom_site_symmetry_multiplicity
_atom_site_calc_flag
_atom_site_refinement_flags
_atom_site_disorder_assembly
_atom_site_disorder_group
Ru1 Ru 0.0000 0.0000 0.07329(3) 0.02169(16) Uani 1 4 d SD . .
Cl1 Cl 0.0000 0.0000 0.24225(11) 0.0385(4) Uani 1 4 d S . .
N3 N 0.3656(4) 0.1920(4) 0.0000 0.0333(8) Uani 1 2 d SD . .
C1 C 0.2423(4) 0.1284(4) 0.0000 0.0246(8) Uani 1 2 d SD . .
N1 N 0.1922(4) 0.0724(5) 0.0688(2) 0.0216(9) Uani 0.50 1 d PDU . 1
C2 C 0.2855(6) 0.0688(6) 0.1387(4) 0.0300(9) Uani 0.50 1 d PD . 1
H2A H 0.3530 -0.0035 0.1296 0.036 Uiso 0.50 1 calc PR . 1
H2B H 0.2360 0.0488 0.1915 0.036 Uiso 0.50 1 calc PR . 1
C3 C 0.3556(10) 0.2032(7) 0.1461(7) 0.0404(16) Uani 0.50 1 d PD . 1
H3A H 0.4094 0.2050 0.1987 0.048 Uiso 0.50 1 calc PR . 1
H3B H 0.2871 0.2758 0.1497 0.048 Uiso 0.50 1 calc PR . 1
C4 C 0.447(2) 0.230(5) 0.0720(5) 0.0420(18) Uani 0.50 1 d PD . 1
H4A H 0.4729 0.3266 0.0693 0.050 Uiso 0.50 1 calc PR . 1
H4B H 0.5302 0.1746 0.0754 0.050 Uiso 0.50 1 calc PR . 1
N1' N 0.1732(4) 0.1149(5) 0.0730(2) 0.0216(9) Uani 0.50 1 d PDU . 2
C2' C 0.2266(6) 0.1819(6) 0.1501(3) 0.0300(9) Uani 0.50 1 d PD . 2
H2'A H 0.1784 0.1474 0.2004 0.036 Uiso 0.50 1 calc PR . 2
H2'B H 0.2108 0.2805 0.1465 0.036 Uiso 0.50 1 calc PR . 2
C3' C 0.3760(7) 0.1548(9) 0.1590(7) 0.0404(16) Uani 0.50 1 d PD . 2
H3'A H 0.4132 0.1992 0.2099 0.048 Uiso 0.50 1 calc PR . 2
H3'B H 0.3946 0.0567 0.1620 0.048 Uiso 0.50 1 calc PR . 2
C4' C 0.434(3) 0.216(5) 0.0796(5) 0.0420(18) Uani 0.50 1 d PD . 2
H4'A H 0.4385 0.3146 0.0881 0.050 Uiso 0.50 1 calc PR . 2
H4'B H 0.5275 0.1828 0.0738 0.050 Uiso 0.50 1 calc PR . 2

loop_
_atom_site_aniso_label
_atom_site_aniso_U_11
_atom_site_aniso_U_22
_atom_site_aniso_U_33
_atom_site_aniso_U_23
_atom_site_aniso_U_13
_atom_site_aniso_U_12
Ru1 0.01825(18) 0.01825(18) 0.0286(3) 0.000 0.000 0.000
Cl1 0.0382(5) 0.0382(5) 0.0393(8) 0.000 0.000 0.000
N3 0.0201(16) 0.0318(19) 0.048(2) 0.000 0.000 -0.0074(14)
C1 0.0175(17) 0.0198(17) 0.036(2) 0.000 0.000 -0.0006(14)
N1 0.0207(12) 0.0181(18) 0.0260(11) 0.0108(11) -0.0091(9) -0.0014(12)
C2 0.037(2) 0.0280(19) 0.0251(18) 0.0026(15) -0.0125(17) -0.0049(17)
C3 0.048(3) 0.032(5) 0.041(4) 0.008(4) -0.028(2) -0.013(3)
C4 0.025(4) 0.038(8) 0.063(3) 0.001(4) -0.008(2) -0.020(3)
N1' 0.0207(12) 0.0181(18) 0.0260(11) 0.0108(11) -0.0091(9) -0.0014(12)
C2' 0.037(2) 0.0280(19) 0.0251(18) 0.0026(15) -0.0125(17) -0.0049(17)
C3' 0.048(3) 0.032(5) 0.041(4) 0.008(4) -0.028(2) -0.013(3)
C4' 0.025(4) 0.038(8) 0.063(3) 0.001(4) -0.008(2) -0.020(3)

loop_
_atom_type_symbol
_atom_type_description
_atom_type_scat_dispersion_real
_atom_type_scat_dispersion_imag
_atom_type_scat_source
C C 0.0033 0.0016 'International Tables Vol C Tables 4.2.6.8 and 6.1.1.4'
H H 0.0000 0.0000 'International Tables Vol C Tables 4.2.6.8 and 6.1.1.4'
N N 0.0061 0.0033 'International Tables Vol C Tables 4.2.6.8 and 6.1.1.4'
Cl Cl 0.1484 0.1585 'International Tables Vol C Tables 4.2.6.8 and 6.1.1.4'
Ru Ru -1.2594 0.8363 'International Tables Vol C Tables 4.2.6.8 and 6.1.1.4'

loop_
_geom_angle_atom_site_label_1
_geom_angle_atom_site_label_2
_geom_angle_atom_site_label_3
_geom_angle
_geom_angle_site_symmetry_1
_geom_angle_site_symmetry_3
_geom_angle_publ_flag
N1 Ru1 N1 176.0(2) . 2 ?
N1 Ru1 N1 89.930(7) . 4 ?
N1 Ru1 N1 89.929(7) 2 4 ?
N1 Ru1 N1 89.928(7) . 3 ?
N1 Ru1 N1 89.929(7) 2 3 ?
N1 Ru1 N1 176.0(2) 4 3 ?
N1 Ru1 N1' 166.9(2) . 2 ?
N1 Ru1 N1' 13.1(2) 2 2 ?
N1 Ru1 N1' 77.1(2) 4 2 ?
N1 Ru1 N1' 102.9(2) 3 2 ?
N1 Ru1 N1' 77.1(2) . 4 ?
N1 Ru1 N1' 102.9(2) 2 4 ?
N1 Ru1 N1' 13.1(2) 4 4 ?
N1 Ru1 N1' 166.9(2) 3 4 ?
N1' Ru1 N1' 90.000(1) 2 4 ?
N1 Ru1 N1' 102.9(2) . 3 ?
N1 Ru1 N1' 77.1(2) 2 3 ?
N1 Ru1 N1' 166.9(2) 4 3 ?
N1 Ru1 N1' 13.1(2) 3 3 ?
N1' Ru1 N1' 90.0 2 3 ?
N1' Ru1 N1' 179.78(19) 4 3 ?
N1 Ru1 N1' 13.1(2) . . ?
N1 Ru1 N1' 166.9(2) 2 . ?
N1 Ru1 N1' 102.9(2) 4 . ?
N1 Ru1 N1' 77.1(2) 3 . ?
N1' Ru1 N1' 179.78(18) 2 . ?
N1' Ru1 N1' 90.0 4 . ?
N1' Ru1 N1' 90.000(1) 3 . ?
N1 Ru1 Ru1 87.99(10) . 10 ?
N1 Ru1 Ru1 87.99(10) 2 10 ?
N1 Ru1 Ru1 87.99(10) 4 10 ?
N1 Ru1 Ru1 87.99(10) 3 10 ?
N1' Ru1 Ru1 89.89(9) 2 10 ?
N1' Ru1 Ru1 89.89(9) 4 10 ?
N1' Ru1 Ru1 89.89(9) 3 10 ?
N1' Ru1 Ru1 89.89(9) . 10 ?
N1 Ru1 Cl1 92.01(10) . . ?
N1 Ru1 Cl1 92.01(10) 2 . ?
N1 Ru1 Cl1 92.01(10) 4 . ?
N1 Ru1 Cl1 92.01(10) 3 . ?
N1' Ru1 Cl1 90.11(9) 2 . ?
N1' Ru1 Cl1 90.11(9) 4 . ?
N1' Ru1 Cl1 90.11(9) 3 . ?
N1' Ru1 Cl1 90.11(9) . . ?
Ru1 Ru1 Cl1 180.0 10 . ?
C1 N3 C4 128.0(5) . 10 ?
C1 N3 C4 128.0(5) . . ?
C4 N3 C4 104.0(9) 10 . ?
C1 N3 C4' 119.1(5) . 10 ?
C4 N3 C4' 112.6(4) . 10 ?
C1 N3 C4' 119.1(5) . . ?
C4 N3 C4' 112.6(4) 10 . ?
C4' N3 C4' 121.1(11) 10 . ?
N1 C1 N1 111.4(5) . 10 ?
N1 C1 N1' 118.4(4) . 10 ?
N1 C1 N1' 118.4(4) 10 . ?
N1' C1 N1' 117.9(4) 10 . ?
N1 C1 N3 121.8(2) . . ?
N1 C1 N3 121.8(2) 10 . ?
N1' C1 N3 119.7(2) 10 . ?
N1' C1 N3 119.7(2) . . ?
C1 N1 C2 113.9(4) . . ?
C1 N1 Ru1 121.9(3) . . ?
C2 N1 Ru1 124.2(3) . . ?
N1 C2 C3 109.4(5) . . ?
C2 C3 C4 111.9(17) . . ?
N3 C4 C3 103.4(7) . . ?
C1 N1' C2' 118.6(4) . . ?
C1 N1' Ru1 118.6(2) . . ?
C2' N1' Ru1 122.8(3) . . ?
N1' C2' C3' 110.2(6) . . ?
C4' C3' C2' 102.8(14) . . ?
N3 C4' C3' 119.1(9) . . ?

loop_
_geom_bond_atom_site_label_1
_geom_bond_atom_site_label_2
_geom_bond_distance
_geom_bond_site_symmetry_2
_geom_bond_publ_flag
Ru1 N1 2.036(3) . ?
Ru1 N1 2.036(3) 2 ?
Ru1 N1 2.036(3) 4 ?
Ru1 N1 2.036(3) 3 ?
Ru1 N1' 2.058(3) 2 ?
Ru1 N1' 2.058(3) 4 ?
Ru1 N1' 2.058(3) 3 ?
Ru1 N1' 2.058(3) . ?
Ru1 Ru1 2.3250(9) 10 ?
Ru1 Cl1 2.6801(18) . ?
N3 C1 1.374(5) . ?
N3 C4 1.450(5) 10 ?
N3 C4 1.450(5) . ?
N3 C4' 1.450(5) 10 ?
N3 C4' 1.450(5) . ?
C1 N1 1.321(4) . ?
C1 N1 1.321(4) 10 ?
C1 N1' 1.353(4) 10 ?
C1 N1' 1.353(4) . ?
N1 C2 1.443(5) . ?
C2 C3 1.507(6) . ?
C3 C4 1.508(7) . ?
N1' C2' 1.488(5) . ?
C2' C3' 1.510(6) . ?
C3' C4' 1.508(7) . ?

loop_
_geom_torsion_atom_site_label_1
_geom_torsion_atom_site_label_2
_geom_torsion_atom_site_label_3
_geom_torsion_atom_site_label_4
_geom_torsion
_geom_torsion_site_symmetry_1
_geom_torsion_site_symmetry_2
_geom_torsion_site_symmetry_3
_geom_torsion_site_symmetry_4
_geom_torsion_publ_flag
N1 Ru1 Ru1 N1' -12.9(2) . . 10 10 ?
